data_8101161
loop_
_publ_author_name
'Thu\'ery, Pierre'
'Nierlich, Martine'
'Abidi, Rym'
'Baklouti, Lassaad'
'Asfari, Zouhair'
'Vicens, Jacques'

_publ_section_title
;
Crystal structure of 5,11,17,23-tetra(tert-butyl)-25,27-di(phenylmethoxy)- 
26,28-di(diethylacetamido)calix[4]arene, C~70~H~90~N~2~O~6~
;
_journal_issue 1
_journal_name_full 'Zeitschrift f\"ur Kristallographie - New Crystal Structures'
_journal_page_first 65
_journal_page_last 68
_journal_volume 215
_journal_year 2000
_chemical_formula_sum 'C70 H90 N2 O6'
_chemical_formula_weight 1055.44
_space_group_IT_number 19
_symmetry_cell_setting orthorhombic
_symmetry_space_group_name_Hall 'P 2ac 2ab'
_symmetry_space_group_name_H-M 'P 21 21 21'
_cell_angle_alpha 90.00
_cell_angle_beta 90.00
_cell_angle_gamma 90.00
_cell_formula_units_Z 4
_cell_length_a 15.4958(9)
_cell_length_b 17.9197(10)
_cell_length_c 22.2069(8)
_cell_measurement_temperature 123(2)
_cell_volume 6166(3)
_diffrn_ambient_temperature 123(2)
_exptl_crystal_density_diffrn 1.137
_refine_diff_density_rms 0.053
_refine_ls_R_factor_obs 0.0620
_cod_database_code 8101161

loop_
_symmetry_equiv_pos_as_xyz
'x, y, z'
'-x+1/2, -y, z+1/2'
'-x, y+1/2, -z+1/2'
'x+1/2, -y+1/2, -z'

loop_
_atom_site_aniso_label
_atom_site_aniso_U_11
_atom_site_aniso_U_22
_atom_site_aniso_U_33
_atom_site_aniso_U_23
_atom_site_aniso_U_13
_atom_site_aniso_U_12
O1 0.0281(15) 0.0346(15) 0.0337(13) -0.0015(12) 0.0058(11) -0.0028(13)
O2 0.044(2) 0.037(2) 0.046(2) 0.0041(13) -0.0019(14) 0.002(2)
O3 0.0203(14) 0.0255(13) 0.0356(13) -0.0021(11) -0.0017(11) -0.0011(12)
O4 0.0268(14) 0.0239(13) 0.0309(13) -0.0023(11) 0.0015(11) -0.0026(12)
O5 0.033(2) 0.035(2) 0.077(2) 0.0045(15) 0.013(2) 0.0094(15)
O6 0.0245(14) 0.0222(13) 0.0406(14) 0.0035(11) 0.0044(12) 0.0021(12)
N1 0.034(2) 0.032(2) 0.048(2) -0.005(2) 0.001(2) 0.000(2)
N2 0.025(2) 0.029(2) 0.052(2) -0.001(2) 0.004(2) -0.001(2)
C1 0.028(2) 0.032(2) 0.043(2) -0.003(2) 0.001(2) -0.007(2)
C2 0.031(2) 0.032(2) 0.032(2) -0.002(2) 0.010(2) -0.003(2)
C3 0.052(3) 0.039(3) 0.051(3) -0.011(2) 0.005(2) -0.004(2)
C4 0.084(4) 0.044(3) 0.092(4) -0.010(3) 0.032(3) -0.010(3)
C5 0.032(3) 0.041(3) 0.064(3) -0.002(2) -0.003(2) 0.001(2)
C6 0.064(4) 0.075(4) 0.064(3) -0.007(3) -0.022(3) 0.013(3)
C7 0.029(2) 0.030(2) 0.055(2) 0.001(2) -0.013(2) 0.008(2)
C8 0.021(2) 0.030(2) 0.041(2) -0.002(2) -0.004(2) 0.001(2)
C9 0.038(3) 0.051(3) 0.045(2) 0.004(2) 0.001(2) -0.006(2)
C10 0.040(3) 0.049(3) 0.071(3) 0.015(2) 0.011(2) -0.008(3)
C11 0.035(3) 0.042(3) 0.082(3) -0.009(2) -0.020(2) -0.007(2)
C12 0.047(3) 0.037(2) 0.055(3) -0.003(2) -0.018(2) -0.001(2)
C13 0.037(2) 0.034(2) 0.043(2) 0.001(2) -0.005(2) -0.003(2)
C14 0.029(2) 0.031(2) 0.037(2) -0.008(2) 0.002(2) 0.001(2)
C15 0.028(2) 0.031(2) 0.036(2) -0.001(2) 0.000(2) 0.004(2)
C16 0.028(2) 0.049(3) 0.058(3) 0.008(2) 0.000(2) -0.006(2)
C17 0.042(3) 0.076(3) 0.060(3) -0.003(3) 0.008(2) 0.006(3)
C18 0.041(3) 0.032(2) 0.063(3) -0.005(2) 0.006(2) -0.004(2)
C19 0.056(3) 0.065(3) 0.079(3) -0.035(3) 0.023(3) -0.020(3)
C20 0.041(2) 0.024(2) 0.040(2) 0.000(2) 0.008(2) 0.002(2)
C21 0.028(2) 0.025(2) 0.046(2) 0.006(2) 0.005(2) 0.005(2)
C22 0.037(3) 0.042(3) 0.073(3) 0.017(2) -0.008(2) -0.005(2)
C23 0.038(3) 0.072(4) 0.112(5) 0.051(4) 0.016(3) 0.002(3)
C24 0.093(5) 0.060(4) 0.074(4) 0.031(3) 0.041(4) 0.036(4)
C25 0.091(4) 0.041(3) 0.044(3) 0.003(2) 0.009(3) 0.016(3)
C26 0.060(3) 0.030(2) 0.040(2) 0.003(2) 0.000(2) 0.005(2)
C27 0.027(2) 0.034(2) 0.025(2) 0.000(2) 0.004(2) -0.003(2)
C28 0.024(2) 0.032(2) 0.024(2) -0.007(2) -0.001(2) 0.005(2)
C29 0.031(2) 0.032(2) 0.021(2) -0.005(2) 0.000(2) 0.002(2)
C30 0.031(2) 0.029(2) 0.022(2) -0.006(2) 0.000(2) -0.001(2)
C31 0.025(2) 0.033(2) 0.031(2) -0.001(2) 0.001(2) 0.001(2)
C32 0.025(2) 0.027(2) 0.030(2) -0.004(2) -0.002(2) 0.002(2)
C33 0.027(2) 0.034(2) 0.026(2) 0.001(2) 0.002(2) 0.002(2)
C34 0.036(2) 0.053(3) 0.035(2) 0.007(2) 0.003(2) 0.000(2)
C35 0.030(2) 0.053(3) 0.043(2) -0.006(2) 0.008(2) -0.003(2)
C36 0.030(2) 0.049(3) 0.041(2) 0.007(2) -0.003(2) -0.008(2)
C37 0.030(2) 0.029(2) 0.026(2) 0.000(2) -0.003(2) 0.000(2)
C38 0.028(2) 0.023(2) 0.028(2) 0.004(2) 0.000(2) 0.005(2)
C39 0.022(2) 0.019(2) 0.038(2) 0.004(2) -0.001(2) 0.000(2)
C40 0.025(2) 0.023(2) 0.029(2) 0.001(2) -0.001(2) 0.004(2)
C41 0.028(2) 0.023(2) 0.030(2) -0.003(2) -0.003(2) 0.000(2)
C42 0.029(2) 0.026(2) 0.029(2) 0.005(2) -0.002(2) 0.000(2)
C43 0.024(2) 0.030(2) 0.029(2) 0.006(2) 0.000(2) -0.001(2)
C44 0.026(2) 0.031(2) 0.042(2) 0.003(2) 0.001(2) -0.004(2)
C45 0.027(3) 0.061(3) 0.097(4) -0.010(3) 0.000(3) -0.005(2)
C46 0.044(3) 0.045(3) 0.075(3) 0.020(2) -0.009(2) -0.014(2)
C47 0.050(3) 0.056(3) 0.057(3) -0.006(2) -0.007(2) -0.032(3)
C48 0.027(2) 0.025(2) 0.029(2) -0.003(2) 0.000(2) 0.001(2)
C49 0.020(2) 0.028(2) 0.024(2) -0.001(2) 0.0022(15) 0.000(2)
C50 0.026(2) 0.030(2) 0.026(2) -0.002(2) 0.003(2) 0.001(2)
C51 0.024(2) 0.030(2) 0.030(2) 0.003(2) 0.004(2) 0.003(2)
C52 0.025(2) 0.033(2) 0.030(2) 0.004(2) -0.001(2) 0.003(2)
C53 0.024(2) 0.031(2) 0.031(2) 0.001(2) -0.001(2) -0.003(2)
C54 0.023(2) 0.032(2) 0.032(2) 0.000(2) 0.002(2) 0.003(2)
C55 0.033(2) 0.031(2) 0.038(2) -0.002(2) -0.007(2) 0.001(2)
C56 0.070(4) 0.056(3) 0.074(3) -0.027(3) -0.040(3) 0.017(3)
C57 0.058(3) 0.048(3) 0.050(3) -0.012(2) 0.009(2) -0.010(3)
C58 0.058(3) 0.039(2) 0.046(2) -0.003(2) -0.002(2) -0.023(2)
C59 0.025(2) 0.030(2) 0.027(2) 0.002(2) 0.002(2) 0.005(2)
C60 0.025(2) 0.029(2) 0.027(2) 0.006(2) 0.002(2) 0.005(2)
C61 0.025(2) 0.023(2) 0.032(2) 0.006(2) 0.002(2) 0.005(2)
C62 0.027(2) 0.027(2) 0.029(2) 0.004(2) -0.002(2) 0.002(2)
C63 0.028(2) 0.044(2) 0.030(2) 0.003(2) 0.003(2) 0.000(2)
C64 0.030(2) 0.045(2) 0.033(2) 0.007(2) -0.003(2) -0.009(2)
C65 0.034(2) 0.033(2) 0.026(2) 0.002(2) -0.001(2) -0.001(2)
C66 0.035(2) 0.051(3) 0.035(2) 0.003(2) -0.002(2) -0.014(2)
C67 0.111(3) 0.124(3) 0.113(3) -0.006(2) 0.005(2) -0.011(2)
C68 0.071(5) 0.075(5) 0.163(7) 0.019(4) -0.020(4) -0.029(4)
C69 0.062(4) 0.107(5) 0.112(5) 0.011(4) -0.028(4) -0.024(4)
C70 0.029(2) 0.027(2) 0.035(2) 0.003(2) 0.002(2) 0.003(2)

loop_
_atom_site_label
_atom_site_type_symbol
_atom_site_fract_x
_atom_site_fract_y
_atom_site_fract_z
_atom_site_U_iso_or_equiv
_atom_site_thermal_displace_type
_atom_site_occupancy
_atom_site_calc_flag
_atom_site_refinement_flags
_atom_site_disorder_group
O1 O 0.8278(2) 0.06020(14) 0.13306(11) 0.0321(6) Uani 1 d . .
O2 O 0.8489(2) 0.2125(2) 0.13498(12) 0.0420(7) Uani 1 d . .
O3 O 0.9701(2) -0.06975(13) 0.12291(10) 0.0271(6) Uani 1 d . .
O4 O 0.8989(2) -0.01147(13) -0.00713(10) 0.0272(6) Uani 1 d . .
O5 O 1.0721(2) -0.0283(2) -0.03682(14) 0.0482(8) Uani 1 d . .
O6 O 0.7864(2) 0.13079(13) -0.00127(11) 0.0291(6) Uani 1 d . .
N1 N 0.9708(2) 0.2084(2) 0.18958(15) 0.0383(8) Uani 1 d . .
N2 N 1.0951(2) 0.0952(2) -0.04096(15) 0.0357(8) Uani 1 d . .
C1 C 0.9002(3) 0.0908(2) 0.1637(2) 0.0347(9) Uani 1 d . .
H1A H 0.9526(3) 0.0705(2) 0.1464(2) 0.042 Uiso 1 calc R .
H1B H 0.8981(3) 0.0757(2) 0.2056(2) 0.042 Uiso 1 calc R .
C2 C 0.9037(3) 0.1754(2) 0.1604(2) 0.0315(9) Uani 1 d . .
C3 C 0.9712(3) 0.2900(2) 0.1959(2) 0.0475(11) Uani 1 d . .
H3A H 0.9998(3) 0.3029(2) 0.2334(2) 0.057 Uiso 1 calc R .
H3B H 0.9120(3) 0.3074(2) 0.1986(2) 0.057 Uiso 1 calc R .
C4 C 1.0148(4) 0.3299(3) 0.1456(3) 0.073(2) Uani 1 d . .
H4A H 1.0209(24) 0.3817(5) 0.1558(8) 0.110 Uiso 1 calc R .
H4B H 0.9808(14) 0.3252(19) 0.1097(5) 0.110 Uiso 1 calc R .
H4C H 1.0708(11) 0.3084(15) 0.1390(12) 0.110 Uiso 1 calc R .
C5 C 1.0411(3) 0.1676(3) 0.2197(2) 0.0460(11) Uani 1 d . .
H5A H 1.0951(3) 0.1932(3) 0.2120(2) 0.055 Uiso 1 calc R .
H5B H 1.0453(3) 0.1181(3) 0.2024(2) 0.055 Uiso 1 calc R .
C6 C 1.0284(4) 0.1607(3) 0.2869(2) 0.068(2) Uani 1 d . .
H6A H 1.0751(14) 0.1324(19) 0.3039(3) 0.101 Uiso 1 calc R .
H6B H 0.9748(13) 0.1358(20) 0.2949(2) 0.101 Uiso 1 calc R .
H6C H 1.0274(26) 0.2096(3) 0.3047(3) 0.101 Uiso 1 calc R .
C7 C 1.0489(3) -0.1055(2) 0.1412(2) 0.0377(10) Uani 1 d . .
H7A H 1.0723(3) -0.1341(2) 0.1079(2) 0.045 Uiso 1 calc R .
H7B H 1.0373(3) -0.1396(2) 0.1742(2) 0.045 Uiso 1 calc R .
C8 C 1.1128(2) -0.0479(2) 0.1607(2) 0.0308(9) Uani 1 d . .
C9 C 1.1568(3) -0.0059(3) 0.1189(2) 0.0447(11) Uani 1 d . .
H9 H 1.1451(3) -0.0115(3) 0.0781(2) 0.054 Uiso 1 calc R .
C10 C 1.2188(3) 0.0451(3) 0.1380(2) 0.0533(12) Uani 1 d . .
H10 H 1.2495(3) 0.0729(3) 0.1099(2) 0.064 Uiso 1 calc R .
C11 C 1.2346(3) 0.0543(3) 0.1985(2) 0.0528(12) Uani 1 d . .
H11 H 1.2755(3) 0.0890(3) 0.2111(2) 0.063 Uiso 1 calc R .
C12 C 1.1911(3) 0.0133(2) 0.2401(2) 0.0465(12) Uani 1 d . .
H12 H 1.2028(3) 0.0192(2) 0.2809(2) 0.056 Uiso 1 calc R .
C13 C 1.1293(3) -0.0375(2) 0.2214(2) 0.0381(10) Uani 1 d . .
H13 H 1.0986(3) -0.0649(2) 0.2498(2) 0.046 Uiso 1 calc R .
C14 C 0.9481(2) 0.0506(2) -0.0243(2) 0.0325(9) Uani 1 d . .
H14A H 0.9425(2) 0.0887(2) 0.0064(2) 0.039 Uiso 1 calc R .
H14B H 0.9243(2) 0.0706(2) -0.0614(2) 0.039 Uiso 1 calc R .
C15 C 1.0433(3) 0.0346(2) -0.0340(2) 0.0317(9) Uani 1 d . .
C16 C 1.1890(3) 0.0850(3) -0.0495(2) 0.0451(11) Uani 1 d . .
H16A H 1.2047(3) 0.0346(3) -0.0377(2) 0.054 Uiso 1 calc R .
H16B H 1.2197(3) 0.1193(3) -0.0234(2) 0.054 Uiso 1 calc R .
C17 C 1.2170(3) 0.0981(3) -0.1139(2) 0.0596(13) Uani 1 d . .
H17A H 1.2785(4) 0.0930(19) -0.1168(4) 0.089 Uiso 1 calc R .
H17B H 1.2004(20) 0.1474(8) -0.1261(6) 0.089 Uiso 1 calc R .
H17C H 1.1898(18) 0.0621(13) -0.1397(3) 0.089 Uiso 1 calc R .
C18 C 1.0647(3) 0.1724(2) -0.0369(2) 0.0451(11) Uani 1 d . .
H18A H 1.0073(3) 0.1753(2) -0.0541(2) 0.054 Uiso 1 calc R .
H18B H 1.1023(3) 0.2039(2) -0.0610(2) 0.054 Uiso 1 calc R .
C19 C 1.0619(4) 0.2025(3) 0.0262(2) 0.067(2) Uani 1 d . .
H19A H 1.0141(15) 0.1807(17) 0.0474(6) 0.100 Uiso 1 calc R .
H19B H 1.0552(24) 0.2557(4) 0.0250(2) 0.100 Uiso 1 calc R .
H19C H 1.1147(11) 0.1902(18) 0.0466(6) 0.100 Uiso 1 calc R .
C20 C 0.7715(3) 0.2103(2) -0.0030(2) 0.0351(9) Uani 1 d . .
H20A H 0.7993(3) 0.2339(2) 0.0311(2) 0.042 Uiso 1 calc R .
H20B H 0.7101(3) 0.2203(2) -0.0007(2) 0.042 Uiso 1 calc R .
C21 C 0.8071(3) 0.2417(2) -0.0604(2) 0.0328(9) Uani 1 d . .
C22 C 0.8772(3) 0.2894(2) -0.0600(2) 0.0505(12) Uani 1 d . .
H22 H 0.9007(3) 0.3046(2) -0.0235(2) 0.061 Uiso 1 calc R .
C23 C 0.9129(4) 0.3151(3) -0.1137(3) 0.074(2) Uani 1 d . .
H23 H 0.9603(4) 0.3469(3) -0.1129(3) 0.089 Uiso 1 calc R .
C24 C 0.8786(5) 0.2937(3) -0.1672(3) 0.075(2) Uani 1 d . .
H24 H 0.9034(5) 0.3100(3) -0.2030(3) 0.091 Uiso 1 calc R .
C25 C 0.8068(4) 0.2477(3) -0.1687(2) 0.0585(14) Uani 1 d . .
H25 H 0.7825(4) 0.2339(3) -0.2053(2) 0.070 Uiso 1 calc R .
C26 C 0.7718(3) 0.2226(2) -0.1155(2) 0.0436(11) Uani 1 d . .
H26 H 0.7233(3) 0.1921(2) -0.1166(2) 0.052 Uiso 1 calc R .
C27 C 0.7561(2) 0.0400(2) 0.1671(2) 0.0290(9) Uani 1 d . .
C28 C 0.7596(2) -0.0192(2) 0.20817(15) 0.0269(9) Uani 1 d . .
C29 C 0.6842(2) -0.0385(2) 0.23885(15) 0.0279(9) Uani 1 d . .
H29 H 0.6864(2) -0.0772(2) 0.26667(15) 0.034 Uiso 1 calc R .
C30 C 0.6059(3) -0.0024(2) 0.22970(15) 0.0278(9) Uani 1 d . .
C31 C 0.6054(3) 0.0545(2) 0.1873(2) 0.0294(9) Uani 1 d . .
H31 H 0.5538(3) 0.0796(2) 0.1803(2) 0.035 Uiso 1 calc R .
C32 C 0.6780(2) 0.0760(2) 0.15457(15) 0.0271(9) Uani 1 d . .
C33 C 0.5212(2) -0.0241(2) 0.2613(2) 0.0289(9) Uani 1 d . .
C34 C 0.5325(3) -0.0924(2) 0.3017(2) 0.0411(10) Uani 1 d . .
H34A H 0.5741(14) -0.0816(6) 0.3325(8) 0.062 Uiso 1 calc R .
H34B H 0.5522(18) -0.1338(5) 0.2779(3) 0.062 Uiso 1 calc R .
H34C H 0.4782(5) -0.1048(10) 0.3200(10) 0.062 Uiso 1 calc R .
C35 C 0.4882(3) 0.0409(3) 0.2990(2) 0.0418(11) Uani 1 d . .
H35A H 0.5314(8) 0.0549(10) 0.3278(9) 0.063 Uiso 1 calc R .
H35B H 0.4365(10) 0.0262(6) 0.3197(10) 0.063 Uiso 1 calc R .
H35C H 0.4759(17) 0.0826(6) 0.2732(2) 0.063 Uiso 1 calc R .
C36 C 0.4534(3) -0.0443(2) 0.2131(2) 0.0400(10) Uani 1 d . .
H36A H 0.4442(13) -0.0022(6) 0.1871(8) 0.060 Uiso 1 calc R .
H36B H 0.4001(6) -0.0574(15) 0.2324(2) 0.060 Uiso 1 calc R .
H36C H 0.4737(8) -0.0858(10) 0.1897(8) 0.060 Uiso 1 calc R .
C37 C 0.8381(3) -0.0700(2) 0.21413(15) 0.0283(9) Uani 1 d . .
H37A H 0.8905(3) -0.0403(2) 0.21417(15) 0.034 Uiso 1 calc R .
H37B H 0.8353(3) -0.0973(2) 0.25181(15) 0.034 Uiso 1 calc R .
C38 C 0.8396(2) -0.1241(2) 0.16191(15) 0.0264(8) Uani 1 d . .
C39 C 0.9025(2) -0.1202(2) 0.1162(2) 0.0263(8) Uani 1 d . .
C40 C 0.8966(2) -0.1652(2) 0.0647(2) 0.0256(8) Uani 1 d . .
C41 C 0.8295(2) -0.2162(2) 0.0619(2) 0.0270(8) Uani 1 d . .
H41 H 0.8256(2) -0.2465(2) 0.0279(2) 0.032 Uiso 1 calc R .
C42 C 0.7679(2) -0.2249(2) 0.1065(2) 0.0280(8) Uani 1 d . .
C43 C 0.7745(2) -0.1767(2) 0.15602(15) 0.0277(8) Uani 1 d . .
H43 H 0.7334(2) -0.1803(2) 0.18636(15) 0.033 Uiso 1 calc R .
C44 C 0.6969(3) -0.2846(2) 0.1031(2) 0.0330(9) Uani 1 d . .
C45 C 0.6104(3) -0.2546(3) 0.1252(3) 0.0617(14) Uani 1 d . .
H45A H 0.5666(5) -0.2918(8) 0.1194(14) 0.093 Uiso 1 calc R .
H45B H 0.5956(11) -0.2105(11) 0.1029(11) 0.093 Uiso 1 calc R .
H45C H 0.6146(7) -0.2425(18) 0.1672(4) 0.093 Uiso 1 calc R .
C46 C 0.7231(3) -0.3497(3) 0.1426(2) 0.0546(13) Uani 1 d . .
H46A H 0.6804(11) -0.3883(8) 0.1397(12) 0.082 Uiso 1 calc R .
H46B H 0.7276(21) -0.3332(5) 0.1836(3) 0.082 Uiso 1 calc R .
H46C H 0.7778(11) -0.3687(12) 0.1294(9) 0.082 Uiso 1 calc R .
C47 C 0.6846(3) -0.3133(3) 0.0386(2) 0.0545(13) Uani 1 d . .
H47A H 0.6382(15) -0.3487(15) 0.0378(3) 0.082 Uiso 1 calc R .
H47B H 0.7368(8) -0.3369(17) 0.0252(6) 0.082 Uiso 1 calc R .
H47C H 0.6711(21) -0.2722(4) 0.0125(3) 0.082 Uiso 1 calc R .
C48 C 0.9564(2) -0.1558(2) 0.01169(15) 0.0269(8) Uani 1 d . .
H48A H 0.9878(2) -0.2019(2) 0.00493(15) 0.032 Uiso 1 calc R .
H48B H 0.9979(2) -0.1168(2) 0.02023(15) 0.032 Uiso 1 calc R .
C49 C 0.9057(2) -0.1360(2) -0.04410(14) 0.0239(8) Uani 1 d . .
C50 C 0.8752(2) -0.0632(2) -0.05162(15) 0.0273(8) Uani 1 d . .
C51 C 0.8159(2) -0.0455(2) -0.0970(2) 0.0279(9) Uani 1 d . .
C52 C 0.7941(2) -0.1017(2) -0.1378(2) 0.0295(9) Uani 1 d . .
H52 H 0.7559(2) -0.0905(2) -0.1689(2) 0.035 Uiso 1 calc R .
C53 C 0.8267(2) -0.1735(2) -0.1341(2) 0.0287(9) Uani 1 d . .
C54 C 0.8818(2) -0.1891(2) -0.08615(15) 0.0288(9) Uani 1 d . .
H54 H 0.9034(2) -0.2373(2) -0.08225(15) 0.035 Uiso 1 calc R .
C55 C 0.8050(3) -0.2346(2) -0.1803(2) 0.0341(9) Uani 1 d . .
C56 C 0.7278(4) -0.2129(3) -0.2200(2) 0.067(2) Uani 1 d . .
H56A H 0.7421(9) -0.1693(12) -0.2431(12) 0.100 Uiso 1 calc R .
H56B H 0.6788(7) -0.2024(20) -0.1950(3) 0.100 Uiso 1 calc R .
H56C H 0.7143(16) -0.2533(8) -0.2468(12) 0.100 Uiso 1 calc R .
C57 C 0.8833(3) -0.2456(3) -0.2219(2) 0.0518(12) Uani 1 d . .
H57A H 0.8974(13) -0.1990(5) -0.2410(11) 0.078 Uiso 1 calc R .
H57B H 0.8696(8) -0.2820(13) -0.2522(9) 0.078 Uiso 1 calc R .
H57C H 0.9317(7) -0.2625(17) -0.1987(3) 0.078 Uiso 1 calc R .
C58 C 0.7852(3) -0.3080(2) -0.1491(2) 0.0478(12) Uani 1 d . .
H58A H 0.8357(6) -0.3252(8) -0.1282(11) 0.072 Uiso 1 calc R .
H58B H 0.7684(19) -0.3445(5) -0.1786(2) 0.072 Uiso 1 calc R .
H58C H 0.7391(13) -0.3009(5) -0.1209(10) 0.072 Uiso 1 calc R .
C59 C 0.7703(2) 0.0293(2) -0.10036(15) 0.0275(8) Uani 1 d . .
H59A H 0.7433(2) 0.0344(2) -0.13954(15) 0.033 Uiso 1 calc R .
H59B H 0.8124(2) 0.0690(2) -0.09618(15) 0.033 Uiso 1 calc R .
C60 C 0.7016(2) 0.0375(2) -0.05126(15) 0.0271(8) Uani 1 d . .
C61 C 0.7129(2) 0.0861(2) -0.0027(2) 0.0269(8) Uani 1 d . .
C62 C 0.6533(2) 0.0868(2) 0.04452(15) 0.0275(8) Uani 1 d . .
C63 C 0.5796(3) 0.0439(2) 0.0389(2) 0.0342(9) Uani 1 d . .
H63 H 0.5389(3) 0.0455(2) 0.0696(2) 0.041 Uiso 1 calc R .
C64 C 0.5632(3) -0.0015(2) -0.0106(2) 0.0361(10) Uani 1 d . .
C65 C 0.6273(3) -0.0045(2) -0.0547(2) 0.0310(9) Uani 1 d . .
H65 H 0.6195(3) -0.0360(2) -0.0876(2) 0.037 Uiso 1 calc R .
C66 C 0.4797(3) -0.0455(3) -0.0179(2) 0.0402(10) Uani 1 d . .
C67 C 0.4219(6) -0.0432(5) 0.0357(3) 0.116(3) Uani 1 d U .
H67A H 0.3796(26) -0.0822(23) 0.0326(14) 0.174 Uiso 1 calc R .
H67B H 0.3935(31) 0.0043(14) 0.0375(16) 0.174 Uiso 1 calc R .
H67C H 0.4555(8) -0.0504(35) 0.0716(4) 0.174 Uiso 1 calc R .
C68 C 0.4986(4) -0.1272(4) -0.0332(4) 0.103(2) Uani 1 d . .
H68A H 0.4460(7) -0.1517(8) -0.0446(23) 0.154 Uiso 1 calc R .
H68B H 0.5226(32) -0.1516(9) 0.0015(9) 0.154 Uiso 1 calc R .
H68C H 0.5390(27) -0.1295(4) -0.0659(17) 0.154 Uiso 1 calc R .
C69 C 0.4297(4) -0.0145(4) -0.0714(3) 0.094(2) Uani 1 d . .
H69A H 0.3772(17) -0.0423(19) -0.0764(15) 0.141 Uiso 1 calc R .
H69B H 0.4641(14) -0.0189(26) -0.1072(5) 0.141 Uiso 1 calc R .
H69C H 0.4163(29) 0.0370(9) -0.0643(11) 0.141 Uiso 1 calc R .
C70 C 0.6702(3) 0.1299(2) 0.1024(2) 0.0302(9) Uani 1 d . .
H70A H 0.7230(3) 0.1585(2) 0.0985(2) 0.036 Uiso 1 calc R .
H70B H 0.6231(3) 0.1644(2) 0.1098(2) 0.036 Uiso 1 calc R .

loop_
_geom_bond_atom_site_label_1
_geom_bond_atom_site_label_2
_geom_bond_distance
_geom_bond_site_symmetry_2
_geom_bond_publ_flag
O1 C27 1.392(4) . ?
O1 C1 1.422(5) . ?
O2 C2 1.217(5) . ?
O3 C39 1.392(4) . ?
O3 C7 1.437(5) . ?
O4 C14 1.401(4) . ?
O4 C50 1.404(4) . ?
O5 C15 1.215(5) . ?
O6 C61 1.392(4) . ?
O6 C20 1.444(4) . ?
N1 C2 1.360(5) . ?
N1 C3 1.470(5) . ?
N1 C5 1.472(6) . ?
N2 C15 1.359(5) . ?
N2 C18 1.465(5) . ?
N2 C16 1.479(5) . ?
C1 C2 1.518(6) . ?
C3 C4 1.487(7) . ?
C5 C6 1.511(6) . ?
C7 C8 1.496(6) . ?
C8 C9 1.376(6) . ?
C8 C13 1.383(5) . ?
C9 C10 1.393(6) . ?
C10 C11 1.375(7) . ?
C11 C12 1.360(7) . ?
C12 C13 1.385(6) . ?
C14 C15 1.518(6) . ?
C16 C17 1.513(6) . ?
C18 C19 1.504(6) . ?
C20 C21 1.498(5) . ?
C21 C22 1.383(6) . ?
C21 C26 1.382(6) . ?
C22 C23 1.393(7) . ?
C23 C24 1.356(9) . ?
C24 C25 1.385(8) . ?
C25 C26 1.376(6) . ?
C27 C32 1.399(5) . ?
C27 C28 1.400(5) . ?
C28 C29 1.397(5) . ?
C28 C37 1.525(5) . ?
C29 C30 1.389(5) . ?
C30 C31 1.389(5) . ?
C30 C33 1.538(5) . ?
C31 C32 1.394(5) . ?
C32 C70 1.513(5) . ?
C33 C35 1.522(6) . ?
C33 C34 1.528(5) . ?
C33 C36 1.542(5) . ?
C37 C38 1.512(5) . ?
C38 C43 1.388(5) . ?
C38 C39 1.409(5) . ?
C39 C40 1.401(5) . ?
C40 C41 1.386(5) . ?
C40 C48 1.508(5) . ?
C41 C42 1.385(5) . ?
C42 C43 1.402(5) . ?
C42 C44 1.535(5) . ?
C44 C46 1.514(6) . ?
C44 C45 1.526(6) . ?
C44 C47 1.533(6) . ?
C48 C49 1.509(5) . ?
C49 C54 1.385(5) . ?
C49 C50 1.397(5) . ?
C50 C51 1.399(5) . ?
C51 C52 1.397(5) . ?
C51 C59 1.518(5) . ?
C52 C53 1.383(5) . ?
C53 C54 1.393(5) . ?
C53 C55 1.540(5) . ?
C55 C58 1.518(5) . ?
C55 C56 1.536(6) . ?
C55 C57 1.538(6) . ?
C59 C60 1.531(5) . ?
C60 C65 1.378(5) . ?
C60 C61 1.396(5) . ?
C61 C62 1.398(5) . ?
C62 C63 1.384(5) . ?
C62 C70 1.522(5) . ?
C63 C64 1.391(5) . ?
C64 C65 1.395(5) . ?
C64 C66 1.524(6) . ?
C66 C67 1.490(8) . ?
C66 C69 1.522(7) . ?
C66 C68 1.531(8) . ?

loop_
_cod_related_entry_id
_cod_related_entry_database
_cod_related_entry_code
1 ChemSpider 21122263
